data_7127778
loop_
_publ_author_name
'Lin, Fang'
'Wang, Hao'
'Lin, Haoran'
'Liu, Wei'
'Li, Jing'

_publ_section_title
;
 An antimony based organic-inorganic hybrid coating material with high
 quantum efficiency and thermal quenching effect.
;
_journal_issue 14
_journal_name_full 'Chemical communications (Cambridge, England)'
_journal_page_first 1754
_journal_page_last 1757
_journal_paper_doi 10.1039/d0cc07392j
_journal_volume 57
_journal_year 2021
_chemical_formula_sum 'C36 H51 Br6 N12 O12 Sb'
_chemical_formula_weight 1445.10
_space_group_crystal_system trigonal
_space_group_IT_number 148
_space_group_name_Hall '-R 3'
_space_group_name_H-M_alt 'R -3 :H'
_atom_sites_solution_hydrogens geom
_audit_block_doi 10.5517/ccdc.csd.cc23t6lr
_audit_creation_method SHELXL-2018/3
_audit_update_record
;
2019-10-22 deposited with the CCDC.	2021-01-05 downloaded from the CCDC.
;
_cell_angle_alpha 90
_cell_angle_beta 90
_cell_angle_gamma 120
_cell_formula_units_Z 3
_cell_length_a 22.2753(9)
_cell_length_b 22.2753(9)
_cell_length_c 8.6405(4)
_cell_measurement_reflns_used 8802
_cell_measurement_temperature 225(2)
_cell_measurement_theta_max 54.00
_cell_measurement_theta_min 6.91
_cell_volume 3712.9(3)
_computing_structure_refinement 'SHELXL-2018/3 (Sheldrick, 2018)'
_computing_structure_solution 'SHELXT 2014/5 (Sheldrick, 2014)'
_diffrn_ambient_temperature 225(2)
_diffrn_measured_fraction_theta_full 0.961
_diffrn_measured_fraction_theta_max 0.962
_diffrn_measurement_device_type 'Bruker D8 Venture'
_diffrn_measurement_method '\f and \w scans'
_diffrn_radiation_type GaK\a
_diffrn_radiation_wavelength 1.34139
_diffrn_reflns_av_R_equivalents 0.0356
_diffrn_reflns_av_unetI/netI 0.0244
_diffrn_reflns_Laue_measured_fraction_full 0.961
_diffrn_reflns_Laue_measured_fraction_max 0.962
_diffrn_reflns_limit_h_max 26
_diffrn_reflns_limit_h_min -23
_diffrn_reflns_limit_k_max 26
_diffrn_reflns_limit_k_min -26
_diffrn_reflns_limit_l_max 10
_diffrn_reflns_limit_l_min -10
_diffrn_reflns_number 9875
_diffrn_reflns_point_group_measured_fraction_full 0.961
_diffrn_reflns_point_group_measured_fraction_max 0.962
_diffrn_reflns_theta_full 53.594
_diffrn_reflns_theta_max 53.999
_diffrn_reflns_theta_min 6.913
_exptl_absorpt_coefficient_mu 7.169
_exptl_absorpt_correction_T_max 0.2520
_exptl_absorpt_correction_T_min 0.1154
_exptl_absorpt_correction_type multi-scan
_exptl_absorpt_process_details sadabs
_exptl_crystal_density_diffrn 1.939
_exptl_crystal_description block
_exptl_crystal_F_000 2124
_exptl_crystal_size_max 0.180
_exptl_crystal_size_mid 0.150
_exptl_crystal_size_min 0.110
_refine_diff_density_max 2.317
_refine_diff_density_min -1.416
_refine_diff_density_rms 0.172
_refine_ls_extinction_method none
_refine_ls_goodness_of_fit_ref 1.124
_refine_ls_hydrogen_treatment constr
_refine_ls_matrix_type full
_refine_ls_number_parameters 104
_refine_ls_number_reflns 1452
_refine_ls_number_restraints 0
_refine_ls_restrained_S_all 1.124
_refine_ls_R_factor_all 0.0542
_refine_ls_R_factor_gt 0.0540
_refine_ls_shift/su_max 0.000
_refine_ls_shift/su_mean 0.000
_refine_ls_structure_factor_coef Fsqd
_refine_ls_weighting_details 'w=1/[\s^2^(Fo^2^)+(0.0794P)^2^+92.0112P] where P=(Fo^2^+2Fc^2^)/3'
_refine_ls_weighting_scheme calc
_refine_ls_wR_factor_gt 0.1649
_refine_ls_wR_factor_ref 0.1650
_reflns_Friedel_coverage 0.000
_reflns_number_gt 1446
_reflns_number_total 1452
_reflns_threshold_expression 'I > 2\s(I)'
_cod_data_source_file d0cc07392j2.cif
_cod_data_source_block 20190627zh_znz1856_0m_a
_cod_depositor_comments 'Adding full bibliography for 7127778.cif.'
_cod_database_code 7127778
_shelx_shelxl_version_number 2018/3
_shelx_space_group_comment
;
The symmetry employed for this shelxl refinement is uniquely defined
by the following loop, which should always be used as a source of
symmetry information in preference to the above space-group names.
They are only intended as comments.
;
_shelx_estimated_absorpt_t_min 0.359
_shelx_estimated_absorpt_t_max 0.506

loop_
_space_group_symop_operation_xyz
'x, y, z'
'-y, x-y, z'
'-x+y, -x, z'
'x+2/3, y+1/3, z+1/3'
'-y+2/3, x-y+1/3, z+1/3'
'-x+y+2/3, -x+1/3, z+1/3'
'x+1/3, y+2/3, z+2/3'
'-y+1/3, x-y+2/3, z+2/3'
'-x+y+1/3, -x+2/3, z+2/3'
'-x, -y, -z'
'y, -x+y, -z'
'x-y, x, -z'
'-x+2/3, -y+1/3, -z+1/3'
'y+2/3, -x+y+1/3, -z+1/3'
'x-y+2/3, x+1/3, -z+1/3'
'-x+1/3, -y+2/3, -z+2/3'
'y+1/3, -x+y+2/3, -z+2/3'
'x-y+1/3, x+2/3, -z+2/3'

loop_
_atom_site_label
_atom_site_type_symbol
_atom_site_fract_x
_atom_site_fract_y
_atom_site_fract_z
_atom_site_U_iso_or_equiv
_atom_site_adp_type
_atom_site_occupancy
_atom_site_site_symmetry_order
_atom_site_calc_flag
_atom_site_refinement_flags_posn
_atom_site_refinement_flags_adp
_atom_site_refinement_flags_occupancy
_atom_site_disorder_assembly
_atom_site_disorder_group
Sb01 Sb 0.666667 0.333333 0.333333 0.0185(3) Uani 1 6 d S T P . .
Br02 Br 0.71410(5) 0.45081(5) 0.15344(11) 0.0459(4) Uani 1 1 d . . . . .
O003 O 0.7938(2) 0.6394(3) 0.2768(5) 0.0311(11) Uani 1 1 d . . . . .
H003 H 0.816980 0.664619 0.203887 0.047 Uiso 0.5 1 calc R U P . .
O004 O 0.7044(3) 0.6132(3) 0.1186(5) 0.0314(11) Uani 1 1 d . . . . .
N005 N 0.7126(3) 0.5775(3) 0.5229(6) 0.0214(11) Uani 1 1 d . . . . .
N006 N 0.7683(3) 0.5655(3) 0.7120(6) 0.0250(12) Uani 1 1 d . . . . .
C007 C 0.7422(3) 0.5424(3) 0.5713(7) 0.0229(13) Uani 1 1 d . . . . .
H007 H 0.744512 0.507224 0.516325 0.027 Uiso 1 1 calc R U . . .
C008 C 0.6794(3) 0.5684(3) 0.3715(7) 0.0233(13) Uani 1 1 d . . . . .
H00A H 0.643600 0.581553 0.380002 0.028 Uiso 1 1 calc R U . . .
H00B H 0.656382 0.519239 0.343215 0.028 Uiso 1 1 calc R U . . .
C009 C 0.7292(3) 0.6105(3) 0.2436(7) 0.0239(13) Uani 1 1 d . . . . .
C00A C 0.7204(3) 0.6255(4) 0.6332(7) 0.0269(14) Uani 1 1 d . . . . .
H00C H 0.704404 0.657316 0.627194 0.032 Uiso 1 1 calc R U . . .
C00B C 0.7558(3) 0.6179(4) 0.7521(7) 0.0289(14) Uani 1 1 d . . . . .
H00D H 0.769188 0.643611 0.844523 0.035 Uiso 1 1 calc R U . . .
C00C C 0.8061(4) 0.5394(5) 0.8053(9) 0.0415(18) Uani 1 1 d . . . . .
H00E H 0.774991 0.491264 0.832523 0.062 Uiso 1 1 calc R U . . .
H00F H 0.823536 0.566775 0.898946 0.062 Uiso 1 1 calc R U . . .
H00G H 0.844673 0.542869 0.745709 0.062 Uiso 1 1 calc R U . . .

loop_
_atom_site_aniso_label
_atom_site_aniso_U_11
_atom_site_aniso_U_22
_atom_site_aniso_U_33
_atom_site_aniso_U_23
_atom_site_aniso_U_13
_atom_site_aniso_U_12
Sb01 0.0177(4) 0.0177(4) 0.0200(5) 0.000 0.000 0.00886(19)
Br02 0.0438(6) 0.0459(6) 0.0510(6) 0.0114(4) 0.0063(4) 0.0245(4)
O003 0.025(2) 0.042(3) 0.017(2) 0.0024(19) 0.0010(18) 0.009(2)
O004 0.038(3) 0.037(3) 0.022(2) 0.0024(19) -0.007(2) 0.021(2)
N005 0.024(3) 0.022(3) 0.015(2) 0.000(2) 0.0012(19) 0.010(2)
N006 0.023(3) 0.030(3) 0.018(2) 0.005(2) 0.001(2) 0.010(2)
C007 0.024(3) 0.024(3) 0.021(3) -0.001(2) 0.000(2) 0.012(3)
C008 0.023(3) 0.031(3) 0.018(3) -0.003(2) -0.004(2) 0.015(3)
C009 0.033(3) 0.023(3) 0.020(3) -0.002(2) -0.002(2) 0.017(3)
C00A 0.028(3) 0.027(3) 0.024(3) -0.004(3) 0.006(3) 0.013(3)
C00B 0.028(3) 0.033(4) 0.019(3) -0.004(3) 0.004(3) 0.011(3)
C00C 0.044(4) 0.050(5) 0.030(4) 0.010(3) -0.007(3) 0.023(4)

loop_
_atom_type_symbol
_atom_type_description
_atom_type_scat_dispersion_real
_atom_type_scat_dispersion_imag
_atom_type_scat_source
C C 0.0137 0.0067 'International Tables Vol C Tables 4.2.6.8 and 6.1.1.4'
H H 0.0000 0.0000 'International Tables Vol C Tables 4.2.6.8 and 6.1.1.4'
Br Br -0.9338 1.0006 'International Tables Vol C Tables 4.2.6.8 and 6.1.1.4'
N N 0.0241 0.0134 'International Tables Vol C Tables 4.2.6.8 and 6.1.1.4'
O O 0.0389 0.0241 'International Tables Vol C Tables 4.2.6.8 and 6.1.1.4'
Sb Sb 0.1003 4.6759 'International Tables Vol C Tables 4.2.6.8 and 6.1.1.4'

loop_
_citation_id
_citation_doi
_citation_year
1 10.1039/C9TC05868K 2020

loop_
_geom_angle_atom_site_label_1
_geom_angle_atom_site_label_2
_geom_angle_atom_site_label_3
_geom_angle
_geom_angle_site_symmetry_1
_geom_angle_site_symmetry_3
_geom_angle_publ_flag
Br02 Sb01 Br02 180.0 18_545 3_665 ?
Br02 Sb01 Br02 88.62(3) 18_545 . ?
Br02 Sb01 Br02 91.38(3) 3_665 . ?
Br02 Sb01 Br02 88.62(3) 18_545 2_655 ?
Br02 Sb01 Br02 91.38(3) 3_665 2_655 ?
Br02 Sb01 Br02 91.38(3) . 2_655 ?
Br02 Sb01 Br02 91.38(3) 18_545 17 ?
Br02 Sb01 Br02 88.62(3) 3_665 17 ?
Br02 Sb01 Br02 88.62(3) . 17 ?
Br02 Sb01 Br02 180.0 2_655 17 ?
Br02 Sb01 Br02 91.38(3) 18_545 16_655 ?
Br02 Sb01 Br02 88.62(3) 3_665 16_655 ?
Br02 Sb01 Br02 180.0 . 16_655 ?
Br02 Sb01 Br02 88.62(3) 2_655 16_655 ?
Br02 Sb01 Br02 91.38(3) 17 16_655 ?
C009 O003 H003 109.5 . . ?
C007 N005 C00A 109.6(5) . . ?
C007 N005 C008 124.7(5) . . ?
C00A N005 C008 125.6(5) . . ?
C007 N006 C00B 108.8(5) . . ?
C007 N006 C00C 124.7(6) . . ?
C00B N006 C00C 126.5(6) . . ?
N005 C007 N006 108.2(5) . . ?
N005 C007 H007 125.9 . . ?
N006 C007 H007 125.9 . . ?
N005 C008 C009 113.8(5) . . ?
N005 C008 H00A 108.8 . . ?
C009 C008 H00A 108.8 . . ?
N005 C008 H00B 108.8 . . ?
C009 C008 H00B 108.8 . . ?
H00A C008 H00B 107.7 . . ?
O004 C009 O003 126.3(6) . . ?
O004 C009 C008 117.7(6) . . ?
O003 C009 C008 116.0(5) . . ?
C00B C00A N005 106.4(6) . . ?
C00B C00A H00C 126.8 . . ?
N005 C00A H00C 126.8 . . ?
C00A C00B N006 107.0(6) . . ?
C00A C00B H00D 126.5 . . ?
N006 C00B H00D 126.5 . . ?
N006 C00C H00E 109.5 . . ?
N006 C00C H00F 109.5 . . ?
H00E C00C H00F 109.5 . . ?
N006 C00C H00G 109.5 . . ?
H00E C00C H00G 109.5 . . ?
H00F C00C H00G 109.5 . . ?

loop_
_geom_bond_atom_site_label_1
_geom_bond_atom_site_label_2
_geom_bond_distance
_geom_bond_site_symmetry_2
_geom_bond_publ_flag
Sb01 Br02 2.7594(9) 18_545 ?
Sb01 Br02 2.7595(9) 3_665 ?
Sb01 Br02 2.7596(9) . ?
Sb01 Br02 2.7596(9) 2_655 ?
Sb01 Br02 2.7596(9) 17 ?
Sb01 Br02 2.7597(9) 16_655 ?
O003 C009 1.281(8) . ?
O003 H003 0.8300 . ?
O004 C009 1.228(8) . ?
N005 C007 1.316(8) . ?
N005 C00A 1.378(8) . ?
N005 C008 1.467(8) . ?
N006 C007 1.335(8) . ?
N006 C00B 1.373(9) . ?
N006 C00C 1.480(9) . ?
C007 H007 0.9400 . ?
C008 C009 1.514(9) . ?
C008 H00A 0.9800 . ?
C008 H00B 0.9800 . ?
C00A C00B 1.356(10) . ?
C00A H00C 0.9400 . ?
C00B H00D 0.9400 . ?
C00C H00E 0.9700 . ?
C00C H00F 0.9700 . ?
C00C H00G 0.9700 . ?
